data_4111193
loop_
_publ_author_name
'Rabih O. Al-Kaysi'
'Astrid M. M\"uller'
'Christopher J. Bardeen'

_publ_section_title
;
 Photochemically Driven Shape Changes of Crystalline Organic Nanorods
;
_journal_name_full 'Journal of the American Chemical Society'
_journal_page_first 15938
_journal_page_last 15939
_journal_paper_doi 10.1021/ja064535p
_journal_volume 128
_journal_year 2006
_chemical_formula_sum 'C19 H18 O2'
_chemical_formula_weight 278.33
_chemical_name_systematic
;
 ?
;
_space_group_IT_number 14
_symmetry_cell_setting monoclinic
_symmetry_space_group_name_Hall '-P 2yn'
_symmetry_space_group_name_H-M 'P 1 21/n 1'
_atom_sites_solution_hydrogens geom
_atom_sites_solution_primary direct
_atom_sites_solution_secondary difmap
_audit_creation_method SHELXL-97
_cell_angle_alpha 90.00
_cell_angle_beta 99.4980(10)
_cell_angle_gamma 90.00
_cell_formula_units_Z 4
_cell_length_a 9.1676(2)
_cell_length_b 17.2652(4)
_cell_length_c 9.5031(2)
_cell_measurement_reflns_used 6208
_cell_measurement_temperature 100(2)
_cell_measurement_theta_max 31.01
_cell_measurement_theta_min 2.36
_cell_volume 1483.54(6)
_computing_cell_refinement 'Bruker SMART'
_computing_data_collection 'Bruker SMART'
_computing_data_reduction 'Bruker SAINT'
_computing_molecular_graphics 'Bruker SHELXTL'
_computing_publication_material 'Bruker SHELXTL'
_computing_structure_refinement 'SHELXL-97 (Sheldrick, 1997)'
_computing_structure_solution 'SHELXS-97 (Sheldrick, 1990)'
_diffrn_ambient_temperature 100(2)
_diffrn_measured_fraction_theta_full 1.000
_diffrn_measured_fraction_theta_max 1.000
_diffrn_measurement_device_type 'CCD area detector'
_diffrn_measurement_method 'phi and omega scans'
_diffrn_radiation_monochromator graphite
_diffrn_radiation_source 'Normal-focus sealed tube'
_diffrn_radiation_type MoK\a
_diffrn_radiation_wavelength 0.71073
_diffrn_reflns_av_R_equivalents 0.0278
_diffrn_reflns_av_sigmaI/netI 0.0235
_diffrn_reflns_limit_h_max 13
_diffrn_reflns_limit_h_min -13
_diffrn_reflns_limit_k_max 24
_diffrn_reflns_limit_k_min -24
_diffrn_reflns_limit_l_max 13
_diffrn_reflns_limit_l_min -13
_diffrn_reflns_number 23220
_diffrn_reflns_theta_full 30.51
_diffrn_reflns_theta_max 30.51
_diffrn_reflns_theta_min 2.36
_exptl_absorpt_coefficient_mu 0.079
_exptl_absorpt_correction_T_max 0.9876
_exptl_absorpt_correction_T_min 0.9695
_exptl_absorpt_correction_type multi-scan
_exptl_absorpt_process_details 'Bruker SADABS'
_exptl_crystal_colour colourless
_exptl_crystal_density_diffrn 1.246
_exptl_crystal_density_meas 0
_exptl_crystal_description 'prism frag'
_exptl_crystal_F_000 592
_exptl_crystal_size_max 0.39
_exptl_crystal_size_mid 0.27
_exptl_crystal_size_min 0.16
_refine_diff_density_max 0.482
_refine_diff_density_min -0.231
_refine_diff_density_rms 0.049
_refine_ls_extinction_method none
_refine_ls_goodness_of_fit_ref 1.085
_refine_ls_hydrogen_treatment mixed
_refine_ls_matrix_type full
_refine_ls_number_parameters 193
_refine_ls_number_reflns 4524
_refine_ls_number_restraints 0
_refine_ls_restrained_S_all 1.085
_refine_ls_R_factor_all 0.0566
_refine_ls_R_factor_gt 0.0426
_refine_ls_shift/su_max 0.001
_refine_ls_shift/su_mean 0.000
_refine_ls_structure_factor_coef Fsqd
_refine_ls_weighting_details 'calc w=1/[\s^2^(Fo^2^)+(0.0704P)^2^+0.2007P] where P=(Fo^2^+2Fc^2^)/3'
_refine_ls_weighting_scheme calc
_refine_ls_wR_factor_gt 0.1179
_refine_ls_wR_factor_ref 0.1266
_reflns_number_gt 3510
_reflns_number_total 4524
_reflns_threshold_expression >2sigma(I)
_cod_data_source_file ja064535psi20060626_061455.cif
_cod_data_source_block cb2_0m
_cod_original_cell_volume 1483.53(6)
_cod_database_code 4111193

loop_
_symmetry_equiv_pos_as_xyz
'x, y, z'
'-x+1/2, y+1/2, -z+1/2'
'-x, -y, -z'
'x-1/2, -y-1/2, z-1/2'

loop_
_atom_site_label
_atom_site_type_symbol
_atom_site_fract_x
_atom_site_fract_y
_atom_site_fract_z
_atom_site_U_iso_or_equiv
_atom_site_adp_type
_atom_site_occupancy
_atom_site_symmetry_multiplicity
_atom_site_calc_flag
_atom_site_refinement_flags
C1 C 0.58877(11) -0.00426(6) 0.83632(11) 0.0230(2) Uani 1 1 d .
H1 H 0.5463 -0.0481 0.8746 0.028 Uiso 1 1 calc R
C2 C 0.52844(12) 0.02278(6) 0.70519(12) 0.0266(2) Uani 1 1 d .
H2 H 0.4439 -0.0020 0.6530 0.032 Uiso 1 1 calc R
C3 C 0.59133(12) 0.08795(7) 0.64589(12) 0.0269(2) Uani 1 1 d .
H3 H 0.5486 0.1063 0.5540 0.032 Uiso 1 1 calc R
C4 C 0.71203(11) 0.12435(6) 0.71934(11) 0.0229(2) Uani 1 1 d .
H4 H 0.7526 0.1677 0.6779 0.027 Uiso 1 1 calc R
C4A C 0.77882(10) 0.09832(5) 0.85818(10) 0.01780(19) Uani 1 1 d .
C5 C 0.90325(10) 0.13440(5) 0.93750(10) 0.01742(18) Uani 1 1 d .
C5A C 0.96490(10) 0.10830(5) 1.07448(10) 0.01727(18) Uani 1 1 d .
C6 C 1.08809(11) 0.14545(6) 1.16064(11) 0.0215(2) Uani 1 1 d .
H6 H 1.1312 0.1899 1.1250 0.026 Uiso 1 1 calc R
C7 C 1.14435(12) 0.11816(6) 1.29272(11) 0.0250(2) Uani 1 1 d .
H7 H 1.2256 0.1439 1.3484 0.030 Uiso 1 1 calc R
C8 C 1.08276(12) 0.05155(6) 1.34813(11) 0.0246(2) Uani 1 1 d .
H8 H 1.1238 0.0327 1.4401 0.030 Uiso 1 1 calc R
C9 C 0.96533(11) 0.01453(6) 1.27041(10) 0.0214(2) Uani 1 1 d .
H9 H 0.9255 -0.0301 1.3085 0.026 Uiso 1 1 calc R
C9A C 0.90117(10) 0.04201(5) 1.13202(10) 0.01724(18) Uani 1 1 d .
C10 C 0.77898(10) 0.00544(5) 1.05218(10) 0.01856(19) Uani 1 1 d .
H10 H 0.7381 -0.0389 1.0904 0.022 Uiso 1 1 calc R
C10A C 0.71553(10) 0.03249(5) 0.91754(10) 0.01804(19) Uani 1 1 d .
C11 C 0.97024(11) 0.20290(6) 0.87426(11) 0.01999(19) Uani 1 1 d .
O1 O 0.92309(10) 0.26789(5) 0.87566(11) 0.0393(2) Uani 1 1 d .
O2 O 1.08730(7) 0.18175(4) 0.81674(7) 0.01933(16) Uani 1 1 d .
C12 C 1.16963(10) 0.23876(5) 0.74179(10) 0.01870(19) Uani 1 1 d .
C13 C 1.29892(12) 0.19085(6) 0.70956(13) 0.0301(2) Uani 1 1 d .
H13A H 1.3592 0.1740 0.7992 0.045 Uiso 1 1 calc R
H13B H 1.3594 0.2222 0.6554 0.045 Uiso 1 1 calc R
H13C H 1.2616 0.1454 0.6532 0.045 Uiso 1 1 calc R
C14 C 1.07195(13) 0.26474(7) 0.60563(12) 0.0321(3) Uani 1 1 d .
H14A H 1.0369 0.2193 0.5480 0.048 Uiso 1 1 calc R
H14B H 1.1287 0.2983 0.5515 0.048 Uiso 1 1 calc R
H14C H 0.9870 0.2934 0.6294 0.048 Uiso 1 1 calc R
C15 C 1.22489(13) 0.30592(6) 0.83904(12) 0.0280(2) Uani 1 1 d .
H15A H 1.1422 0.3406 0.8478 0.042 Uiso 1 1 calc R
H15B H 1.3006 0.3345 0.7987 0.042 Uiso 1 1 calc R
H15C H 1.2675 0.2861 0.9335 0.042 Uiso 1 1 calc R

loop_
_atom_site_aniso_label
_atom_site_aniso_U_11
_atom_site_aniso_U_22
_atom_site_aniso_U_33
_atom_site_aniso_U_23
_atom_site_aniso_U_13
_atom_site_aniso_U_12
C1 0.0209(5) 0.0215(4) 0.0277(5) -0.0028(4) 0.0071(4) -0.0018(4)
C2 0.0212(5) 0.0306(5) 0.0276(5) -0.0053(4) 0.0028(4) 0.0008(4)
C3 0.0265(5) 0.0324(5) 0.0217(5) 0.0007(4) 0.0038(4) 0.0075(4)
C4 0.0251(5) 0.0235(5) 0.0215(5) 0.0035(4) 0.0084(4) 0.0044(4)
C4A 0.0182(4) 0.0175(4) 0.0194(4) 0.0004(3) 0.0081(3) 0.0028(3)
C5 0.0185(4) 0.0142(4) 0.0220(4) 0.0011(3) 0.0104(3) 0.0010(3)
C5A 0.0179(4) 0.0152(4) 0.0205(4) -0.0014(3) 0.0084(3) 0.0011(3)
C6 0.0211(4) 0.0183(4) 0.0268(5) -0.0036(4) 0.0092(4) -0.0026(3)
C7 0.0229(5) 0.0272(5) 0.0253(5) -0.0078(4) 0.0048(4) -0.0019(4)
C8 0.0282(5) 0.0270(5) 0.0190(5) -0.0023(4) 0.0048(4) 0.0032(4)
C9 0.0278(5) 0.0188(4) 0.0192(4) 0.0000(3) 0.0083(4) 0.0011(4)
C9A 0.0202(4) 0.0148(4) 0.0184(4) -0.0009(3) 0.0084(3) 0.0010(3)
C10 0.0207(4) 0.0155(4) 0.0214(4) 0.0007(3) 0.0090(3) -0.0014(3)
C10A 0.0174(4) 0.0168(4) 0.0215(4) -0.0015(3) 0.0078(3) -0.0001(3)
C11 0.0200(4) 0.0175(4) 0.0246(5) 0.0030(3) 0.0100(4) 0.0011(3)
O1 0.0393(5) 0.0190(4) 0.0684(6) 0.0111(4) 0.0350(4) 0.0088(3)
O2 0.0209(3) 0.0147(3) 0.0255(4) 0.0022(2) 0.0131(3) -0.0008(2)
C12 0.0204(4) 0.0174(4) 0.0202(4) 0.0021(3) 0.0090(3) -0.0036(3)
C13 0.0291(5) 0.0251(5) 0.0417(6) 0.0024(4) 0.0222(5) 0.0002(4)
C14 0.0320(6) 0.0407(6) 0.0232(5) 0.0095(4) 0.0034(4) -0.0057(5)
C15 0.0324(6) 0.0247(5) 0.0288(5) -0.0036(4) 0.0108(4) -0.0102(4)

loop_
_atom_type_symbol
_atom_type_description
_atom_type_scat_dispersion_real
_atom_type_scat_dispersion_imag
_atom_type_scat_source
C C 0.0033 0.0016 'International Tables Vol C Tables 4.2.6.8 and 6.1.1.4'
H H 0.0000 0.0000 'International Tables Vol C Tables 4.2.6.8 and 6.1.1.4'
O O 0.0106 0.0060 'International Tables Vol C Tables 4.2.6.8 and 6.1.1.4'

loop_
_geom_angle_atom_site_label_1
_geom_angle_atom_site_label_2
_geom_angle_atom_site_label_3
_geom_angle
C2 C1 C10A 120.84(9)
C1 C2 C3 120.30(10)
C4 C3 C2 120.70(10)
C3 C4 C4A 121.03(10)
C5 C4A C4 122.76(9)
C5 C4A C10A 119.07(8)
C4 C4A C10A 118.17(9)
C4A C5 C5A 121.45(8)
C4A C5 C11 118.91(8)
C5A C5 C11 119.63(8)
C5 C5A C6 123.00(9)
C5 C5A C9A 118.84(8)
C6 C5A C9A 118.16(9)
C7 C6 C5A 121.03(9)
C6 C7 C8 120.62(9)
C9 C8 C7 120.44(9)
C8 C9 C9A 120.79(9)
C10 C9A C9 121.40(8)
C10 C9A C5A 119.66(8)
C9 C9A C5A 118.94(9)
C10A C10 C9A 121.50(8)
C10 C10A C1 121.60(9)
C10 C10A C4A 119.44(8)
C1 C10A C4A 118.96(9)
O1 C11 O2 125.08(9)
O1 C11 C5 123.93(8)
O2 C11 C5 110.99(8)
C11 O2 C12 121.36(7)
O2 C12 C14 109.21(8)
O2 C12 C15 110.98(8)
C14 C12 C15 112.64(9)
O2 C12 C13 102.15(7)
C14 C12 C13 111.12(9)
C15 C12 C13 110.25(9)

loop_
_geom_bond_atom_site_label_1
_geom_bond_atom_site_label_2
_geom_bond_distance
C1 C2 1.3599(15)
C1 C10A 1.4327(13)
C2 C3 1.4224(16)
C3 C4 1.3608(16)
C4 C4A 1.4322(14)
C4A C5 1.4049(13)
C4A C10A 1.4334(13)
C5 C5A 1.4050(13)
C5 C11 1.5029(12)
C5A C6 1.4326(14)
C5A C9A 1.4337(12)
C6 C7 1.3601(15)
C7 C8 1.4201(15)
C8 C9 1.3605(14)
C9 C9A 1.4302(13)
C9A C10 1.3960(13)
C10 C10A 1.3957(13)
C11 O1 1.2033(12)
C11 O2 1.3332(11)
O2 C12 1.4910(11)
C12 C14 1.5149(14)
C12 C15 1.5168(14)
C12 C13 1.5174(14)

loop_
_geom_torsion_atom_site_label_1
_geom_torsion_atom_site_label_2
_geom_torsion_atom_site_label_3
_geom_torsion_atom_site_label_4
_geom_torsion
C10A C1 C2 C3 0.50(15)
C1 C2 C3 C4 -0.27(16)
C2 C3 C4 C4A -0.16(16)
C3 C4 C4A C5 -179.87(9)
C3 C4 C4A C10A 0.35(14)
C4 C4A C5 C5A 178.95(9)
C10A C4A C5 C5A -1.27(13)
C4 C4A C5 C11 -0.40(13)
C10A C4A C5 C11 179.38(8)
C4A C5 C5A C6 -177.51(8)
C11 C5 C5A C6 1.84(13)
C4A C5 C5A C9A 1.77(13)
C11 C5 C5A C9A -178.88(8)
C5 C5A C6 C7 -179.94(9)
C9A C5A C6 C7 0.78(14)
C5A C6 C7 C8 0.48(15)
C6 C7 C8 C9 -0.74(15)
C7 C8 C9 C9A -0.30(15)
C8 C9 C9A C10 -178.82(9)
C8 C9 C9A C5A 1.56(14)
C5 C5A C9A C10 -0.71(13)
C6 C5A C9A C10 178.60(8)
C5 C5A C9A C9 178.93(8)
C6 C5A C9A C9 -1.76(13)
C9 C9A C10 C10A 179.53(8)
C5A C9A C10 C10A -0.84(14)
C9A C10 C10A C1 -179.05(8)
C9A C10 C10A C4A 1.35(14)
C2 C1 C10A C10 -179.91(9)
C2 C1 C10A C4A -0.30(14)
C5 C4A C10A C10 -0.29(13)
C4 C4A C10A C10 179.49(8)
C5 C4A C10A C1 -179.91(8)
C4 C4A C10A C1 -0.12(13)
C4A C5 C11 O1 81.14(14)
C5A C5 C11 O1 -98.23(13)
C4A C5 C11 O2 -98.63(10)
C5A C5 C11 O2 82.00(11)
O1 C11 O2 C12 -2.28(16)
C5 C11 O2 C12 177.49(8)
C11 O2 C12 C14 -67.82(11)
C11 O2 C12 C15 56.94(12)
C11 O2 C12 C13 174.44(9)

loop_
_cod_related_entry_id
_cod_related_entry_database
_cod_related_entry_code
1 ChemSpider 266112
